data_4114872
loop_
_publ_author_name
'Timothy J. Boyle'
'Judith M. Segall'
'Todd M. Alam'
'Mark A. Rodriguez'
'Jessica M. Santana'

_publ_section_title
;
 Chemistry of a Novel Family of Tridentate Alkoxy Tin(II) Clusters
;
_journal_name_full 'Journal of the American Chemical Society'
_journal_page_first 6904
_journal_page_last 6913
_journal_paper_doi 10.1021/ja0202309
_journal_volume 124
_journal_year 2002
_chemical_formula_sum 'C56 H100 O30 Sn15'
_chemical_formula_weight 3033.7
_chemical_name_common '(Sn3(THME)2)5 * (hexane)solvent'
_chemical_name_systematic
; 
 ? 
;
_space_group_IT_number 15
_symmetry_cell_setting monoclinic
_symmetry_space_group_name_Hall '-C 2yc'
_symmetry_space_group_name_H-M 'C 1 2/c 1'
_atom_sites_solution_hydrogens geom
_atom_sites_solution_primary direct
_atom_sites_solution_secondary difmap
_audit_creation_method SHELXL-97
_cell_angle_alpha 90.00
_cell_angle_beta 109.602(2)
_cell_angle_gamma 90.00
_cell_formula_units_Z 8
_cell_length_a 23.508(3)
_cell_length_b 12.1330(14)
_cell_length_c 31.393(4)
_cell_measurement_temperature 168(2)
_cell_volume 8435.1(18)
_computing_cell_refinement 'Bruker SMART'
_computing_data_collection 'Bruker SMART'
_computing_data_reduction 'Bruker SHELXTL'
_computing_molecular_graphics 'Bruker SHELXTL'
_computing_publication_material 'Bruker SHELXTL'
_computing_structure_refinement 'SHELXL-97 (Sheldrick, 1997)'
_computing_structure_solution 'SHELXS-97 (Sheldrick, 1990)'
_diffrn_ambient_temperature 168(2)
_diffrn_measured_fraction_theta_full 0.998
_diffrn_measured_fraction_theta_max 0.998
_diffrn_radiation_monochromator graphite
_diffrn_radiation_source 'fine-focus sealed tube'
_diffrn_radiation_type MoK\a
_diffrn_radiation_wavelength 0.71073
_diffrn_reflns_av_R_equivalents 0.0464
_diffrn_reflns_av_sigmaI/netI 0.0557
_diffrn_reflns_limit_h_max 26
_diffrn_reflns_limit_h_min -26
_diffrn_reflns_limit_k_max 13
_diffrn_reflns_limit_k_min -12
_diffrn_reflns_limit_l_max 33
_diffrn_reflns_limit_l_min -34
_diffrn_reflns_number 18771
_diffrn_reflns_theta_full 23.28
_diffrn_reflns_theta_max 23.28
_diffrn_reflns_theta_min 1.84
_exptl_absorpt_coefficient_mu 4.426
_exptl_absorpt_correction_type SADABS
_exptl_crystal_colour colorless
_exptl_crystal_density_diffrn 2.389
_exptl_crystal_description irregular
_exptl_crystal_F_000 5704
_exptl_crystal_size_max 0.4
_exptl_crystal_size_min 0.35
_refine_diff_density_max 2.227
_refine_diff_density_min -1.028
_refine_diff_density_rms 0.140
_refine_ls_extinction_method none
_refine_ls_goodness_of_fit_ref 0.907
_refine_ls_hydrogen_treatment mixed
_refine_ls_matrix_type full
_refine_ls_number_parameters 462
_refine_ls_number_reflns 6066
_refine_ls_number_restraints 0
_refine_ls_restrained_S_all 0.907
_refine_ls_R_factor_all 0.0573
_refine_ls_R_factor_gt 0.0349
_refine_ls_shift/su_max 0.039
_refine_ls_shift/su_mean 0.003
_refine_ls_structure_factor_coef Fsqd
_refine_ls_weighting_details 'calc w=1/[\s^2^(Fo^2^)+(0.0392P)^2^+0.0000P] where P=(Fo^2^+2Fc^2^)/3'
_refine_ls_weighting_scheme calc
_refine_ls_wR_factor_gt 0.0727
_refine_ls_wR_factor_ref 0.0784
_reflns_number_gt 4375
_reflns_number_total 6066
_reflns_threshold_expression >2sigma(I)
_cod_data_source_file ja0202309_01.cif
_cod_data_source_block sd001s_structure_1A_hexanes
_cod_original_cell_volume 8435.0(16)
_cod_database_code 4114872

loop_
_symmetry_equiv_pos_as_xyz
'x, y, z'
'-x, y, -z+1/2'
'x+1/2, y+1/2, z'
'-x+1/2, y+1/2, -z+1/2'
'-x, -y, -z'
'x, -y, z-1/2'
'-x+1/2, -y+1/2, -z'
'x+1/2, -y+1/2, z-1/2'

loop_
_atom_site_label
_atom_site_type_symbol
_atom_site_fract_x
_atom_site_fract_y
_atom_site_fract_z
_atom_site_U_iso_or_equiv
_atom_site_adp_type
_atom_site_occupancy
_atom_site_symmetry_multiplicity
_atom_site_calc_flag
_atom_site_refinement_flags
_atom_site_disorder_assembly
_atom_site_disorder_group
Sn1 Sn 0.29875(2) 0.13943(5) 0.183591(18) 0.03255(15) Uani 1 1 d . . .
Sn2 Sn 0.14303(2) 0.13999(5) 0.160617(19) 0.03418(16) Uani 1 1 d . . .
Sn3 Sn 0.21829(2) 0.38304(4) 0.154878(18) 0.03294(15) Uani 1 1 d . . .
Sn4 Sn 0.98919(2) 0.31554(5) 0.07314(2) 0.04086(17) Uani 1 1 d . . .
Sn5 Sn 0.93932(3) 0.58082(5) 0.04073(2) 0.04568(18) Uani 1 1 d . . .
Sn6 Sn 0.86845(2) 0.42096(5) 0.10031(2) 0.03969(17) Uani 1 1 d . . .
Sn7 Sn 0.44056(3) 0.42958(6) 0.27056(2) 0.0582(2) Uani 1 1 d . . .
Sn8 Sn 0.5000 0.67657(7) 0.2500 0.0593(3) Uani 1 2 d S . .
O1 O 0.2885(2) 0.3030(4) 0.21004(15) 0.0281(12) Uani 1 1 d . . .
O2 O 0.1640(2) 0.3045(4) 0.19178(16) 0.0306(13) Uani 1 1 d . . .
O3 O 0.2294(2) 0.1084(4) 0.21444(16) 0.0304(12) Uani 1 1 d . . .
O4 O 0.2742(2) 0.2682(4) 0.13204(15) 0.0286(12) Uani 1 1 d . . .
O5 O 0.15034(19) 0.2707(4) 0.11325(16) 0.0310(12) Uani 1 1 d . . .
O6 O 0.2143(2) 0.0738(4) 0.13640(17) 0.0360(13) Uani 1 1 d . . .
O7 O 1.0168(2) 0.4875(4) 0.08297(18) 0.0409(14) Uani 1 1 d . . .
O8 O 0.9198(2) 0.5733(4) 0.10442(18) 0.0414(15) Uani 1 1 d . . .
O9 O 0.9609(2) 0.3612(4) 0.13065(17) 0.0349(13) Uani 1 1 d . . .
O10 O 0.9468(2) 0.4194(4) 0.01355(17) 0.0418(14) Uani 1 1 d . . .
O11 O 0.8498(2) 0.5037(4) 0.03475(18) 0.0398(14) Uani 1 1 d . . .
O12 O 0.8919(2) 0.2910(4) 0.06041(17) 0.0343(13) Uani 1 1 d . . .
O13 O 0.4873(2) 0.5780(4) 0.3036(2) 0.0484(16) Uani 1 1 d . . .
O14 O 0.4161(2) 0.5787(5) 0.2285(2) 0.0523(17) Uani 1 1 d . . .
O15 O 0.4643(2) 0.3808(4) 0.2119(2) 0.0554(17) Uani 1 1 d . . .
C1 C 0.2905(3) 0.3189(6) 0.2560(2) 0.0304(19) Uani 1 1 d . . .
H1A H 0.2904 0.3991 0.2619 0.036 Uiso 1 1 calc R A 1
H1B H 0.3290 0.2887 0.2765 0.036 Uiso 1 1 calc R A 1
C2 C 0.1789(3) 0.3173(7) 0.2390(3) 0.039(2) Uani 1 1 d . . .
H2A H 0.1462 0.2842 0.2482 0.047 Uiso 1 1 calc R B 1
H2B H 0.1801 0.3970 0.2460 0.047 Uiso 1 1 calc R B 1
C3 C 0.2375(4) 0.1425(6) 0.2597(3) 0.037(2) Uani 1 1 d . . .
H3A H 0.2758 0.1109 0.2799 0.045 Uiso 1 1 calc R C 1
H3B H 0.2044 0.1106 0.2686 0.045 Uiso 1 1 calc R C 1
C4 C 0.2387(3) 0.2659(6) 0.2675(2) 0.0285(18) Uani 1 1 d . . .
C5 C 0.2491(4) 0.2861(7) 0.3176(3) 0.043(2) Uani 1 1 d . . .
H5A H 0.2162 0.2526 0.3257 0.064 Uiso 1 1 calc R D 1
H5B H 0.2501 0.3656 0.3233 0.064 Uiso 1 1 calc R D 1
H5C H 0.2876 0.2532 0.3358 0.064 Uiso 1 1 calc R D 1
C6 C 0.2602(3) 0.2388(7) 0.0857(3) 0.040(2) Uani 1 1 d . . .
H6A H 0.2936 0.1931 0.0827 0.048 Uiso 1 1 calc R E 1
H6B H 0.2584 0.3070 0.0679 0.048 Uiso 1 1 calc R E 1
C7 C 0.1485(3) 0.2454(7) 0.0683(3) 0.040(2) Uani 1 1 d . . .
H7A H 0.1471 0.3154 0.0518 0.048 Uiso 1 1 calc R F 1
H7B H 0.1107 0.2048 0.0528 0.048 Uiso 1 1 calc R F 1
C8 C 0.2038(3) 0.0657(7) 0.0893(3) 0.039(2) Uani 1 1 d . . .
H8A H 0.1650 0.0272 0.0749 0.047 Uiso 1 1 calc R G 1
H8B H 0.2361 0.0198 0.0846 0.047 Uiso 1 1 calc R G 1
C9 C 0.2019(3) 0.1767(7) 0.0653(2) 0.033(2) Uani 1 1 d . . .
C10 C 0.1903(3) 0.1562(7) 0.0151(3) 0.048(2) Uani 1 1 d . . .
H10A H 0.1520 0.1166 0.0021 0.073 Uiso 1 1 calc R H 1
H10B H 0.2233 0.1119 0.0115 0.073 Uiso 1 1 calc R H 1
H10C H 0.1881 0.2268 -0.0005 0.073 Uiso 1 1 calc R H 1
C11 C 0.9011(3) 0.3817(7) -0.0261(3) 0.047(2) Uani 1 1 d . . .
H11A H 0.9166 0.3169 -0.0380 0.056 Uiso 1 1 calc R I 1
H11B H 0.8926 0.4403 -0.0494 0.056 Uiso 1 1 calc R I 1
C12 C 0.8135(3) 0.4513(6) -0.0054(3) 0.040(2) Uani 1 1 d . . .
H12A H 0.8038 0.5053 -0.0304 0.048 Uiso 1 1 calc R J 1
H12B H 0.7750 0.4288 -0.0015 0.048 Uiso 1 1 calc R J 1
C13 C 0.8534(3) 0.2599(6) 0.0168(3) 0.041(2) Uani 1 1 d . . .
H13A H 0.8140 0.2366 0.0189 0.049 Uiso 1 1 calc R K 1
H13B H 0.8712 0.1953 0.0066 0.049 Uiso 1 1 calc R K 1
C14 C 0.8422(3) 0.3499(7) -0.0189(3) 0.035(2) Uani 1 1 d . . .
C15 C 0.7988(3) 0.3071(7) -0.0639(3) 0.050(2) Uani 1 1 d . . .
H15A H 0.7623 0.2782 -0.0593 0.075 Uiso 1 1 calc R L 1
H15B H 0.8184 0.2483 -0.0752 0.075 Uiso 1 1 calc R L 1
H15C H 0.7878 0.3675 -0.0859 0.075 Uiso 1 1 calc R L 1
C16 C 1.0515(3) 0.5275(7) 0.1269(3) 0.048(2) Uani 1 1 d . . .
H16A H 1.0654 0.6030 0.1235 0.057 Uiso 1 1 calc R M 1
H16B H 1.0878 0.4806 0.1390 0.057 Uiso 1 1 calc R M 1
C17 C 0.9651(3) 0.6055(6) 0.1458(3) 0.047(2) Uani 1 1 d . . .
H17A H 0.9467 0.6082 0.1699 0.057 Uiso 1 1 calc R N 1
H17B H 0.9788 0.6810 0.1421 0.057 Uiso 1 1 calc R N 1
C18 C 1.0017(3) 0.4133(6) 0.1701(3) 0.042(2) Uani 1 1 d . . .
H18A H 1.0386 0.3678 0.1818 0.051 Uiso 1 1 calc R O 1
H18B H 0.9826 0.4163 0.1938 0.051 Uiso 1 1 calc R O 1
C19 C 1.0198(3) 0.5309(6) 0.1613(3) 0.039(2) Uani 1 1 d . . .
C20 C 1.0635(3) 0.5758(7) 0.2064(3) 0.052(3) Uani 1 1 d . . .
H20A H 1.0448 0.5690 0.2299 0.078 Uiso 1 1 calc R P 1
H20B H 1.0722 0.6536 0.2028 0.078 Uiso 1 1 calc R P 1
H20C H 1.1011 0.5335 0.2152 0.078 Uiso 1 1 calc R P 1
C21 C 0.5333(4) 0.5736(7) 0.3476(3) 0.056(3) Uani 1 1 d . . .
H21A H 0.5165 0.5368 0.3689 0.067 Uiso 1 1 calc R Q 1
H21B H 0.5442 0.6499 0.3585 0.067 Uiso 1 1 calc R Q 1
C22 C 0.4237(4) 0.3928(7) 0.1677(4) 0.059(3) Uani 1 1 d . . .
H22A H 0.3854 0.3555 0.1656 0.071 Uiso 1 1 calc R R 1
H22B H 0.4405 0.3547 0.1467 0.071 Uiso 1 1 calc R R 1
C23 C 0.3805(4) 0.5733(8) 0.1821(3) 0.058(3) Uani 1 1 d . . .
H23A H 0.3709 0.6495 0.1706 0.070 Uiso 1 1 calc R S 1
H23B H 0.3419 0.5364 0.1794 0.070 Uiso 1 1 calc R S 1
C24 C 0.4094(3) 0.5130(7) 0.1517(3) 0.044(2) Uani 1 1 d . . .
C25 C 0.3651(4) 0.5135(8) 0.1037(3) 0.061(3) Uani 1 1 d . . .
H25A H 0.3822 0.4721 0.0840 0.092 Uiso 1 1 calc R T 1
H25B H 0.3573 0.5896 0.0929 0.092 Uiso 1 1 calc R T 1
H25C H 0.3271 0.4790 0.1031 0.092 Uiso 1 1 calc R T 1
C26 C 0.9781(4) 0.0265(10) 0.9803(4) 0.079(3) Uani 1 1 d . . .
H26 H 0.9368 0.0162 0.9772 0.095 Uiso 1 1 calc R U 1
C27 C 0.9885(5) 0.0869(15) 0.9484(5) 0.175(9) Uani 1 1 d . . .
H27 H 1.0298 0.1016 0.9528 0.210 Uiso 1 1 calc R V 1
C28 C 0.9455(5) 0.1336(8) 0.9078(3) 0.070(3) Uani 1 1 d . . .
H28A H 0.9436 0.0874 0.8818 0.105 Uiso 1 1 calc R W 1
H28B H 0.9583 0.2082 0.9032 0.105 Uiso 1 1 calc R W 1
H28C H 0.9055 0.1367 0.9111 0.105 Uiso 1 1 calc R W 1

loop_
_atom_site_aniso_label
_atom_site_aniso_U_11
_atom_site_aniso_U_22
_atom_site_aniso_U_33
_atom_site_aniso_U_23
_atom_site_aniso_U_13
_atom_site_aniso_U_12
Sn1 0.0259(3) 0.0388(4) 0.0311(3) 0.0039(3) 0.0070(3) 0.0084(3)
Sn2 0.0272(3) 0.0428(4) 0.0336(4) -0.0044(3) 0.0117(3) -0.0067(3)
Sn3 0.0387(3) 0.0295(3) 0.0316(3) 0.0056(2) 0.0130(3) 0.0045(3)
Sn4 0.0297(3) 0.0405(4) 0.0505(4) -0.0050(3) 0.0110(3) 0.0074(3)
Sn5 0.0422(3) 0.0382(4) 0.0446(4) 0.0101(3) -0.0014(3) -0.0045(3)
Sn6 0.0302(3) 0.0503(4) 0.0399(4) -0.0080(3) 0.0136(3) -0.0007(3)
Sn7 0.0348(3) 0.0594(5) 0.0847(6) 0.0172(4) 0.0257(4) -0.0120(3)
Sn8 0.0785(7) 0.0260(5) 0.0827(8) 0.000 0.0395(6) 0.000
O1 0.029(3) 0.036(3) 0.018(3) 0.002(2) 0.007(2) -0.001(2)
O2 0.026(3) 0.038(3) 0.027(3) 0.002(2) 0.008(2) 0.008(2)
O3 0.033(3) 0.034(3) 0.025(3) 0.003(2) 0.011(2) -0.003(2)
O4 0.029(3) 0.038(3) 0.020(3) 0.004(2) 0.011(2) 0.004(2)
O5 0.025(3) 0.044(3) 0.024(3) -0.002(2) 0.008(2) 0.007(2)
O6 0.037(3) 0.040(3) 0.029(3) -0.003(3) 0.009(3) 0.004(3)
O7 0.032(3) 0.051(4) 0.038(4) -0.002(3) 0.010(3) -0.006(3)
O8 0.032(3) 0.032(3) 0.048(4) -0.009(3) -0.002(3) 0.011(3)
O9 0.040(3) 0.029(3) 0.035(3) 0.006(2) 0.011(3) -0.002(3)
O10 0.033(3) 0.060(4) 0.035(3) -0.002(3) 0.014(3) -0.005(3)
O11 0.029(3) 0.036(3) 0.046(4) -0.008(3) 0.002(3) 0.008(2)
O12 0.032(3) 0.035(3) 0.036(3) -0.005(3) 0.011(3) -0.001(2)
O13 0.042(3) 0.046(4) 0.068(5) 0.005(3) 0.032(3) 0.005(3)
O14 0.037(3) 0.056(4) 0.070(5) 0.006(3) 0.026(3) 0.015(3)
O15 0.044(3) 0.034(4) 0.078(5) 0.003(3) 0.007(3) 0.000(3)
C1 0.030(4) 0.031(5) 0.028(5) 0.002(4) 0.006(4) -0.008(4)
C2 0.042(5) 0.047(6) 0.039(6) -0.009(4) 0.029(4) -0.005(4)
C3 0.047(5) 0.038(5) 0.028(5) 0.004(4) 0.014(4) -0.012(4)
C4 0.032(4) 0.032(5) 0.022(5) 0.000(3) 0.010(4) -0.004(4)
C5 0.048(5) 0.046(6) 0.035(6) 0.001(4) 0.015(4) -0.005(4)
C6 0.043(5) 0.047(6) 0.037(6) 0.008(4) 0.025(4) 0.006(4)
C7 0.029(4) 0.055(6) 0.032(5) 0.008(4) 0.004(4) 0.009(4)
C8 0.032(4) 0.049(6) 0.034(5) -0.011(4) 0.008(4) -0.003(4)
C9 0.023(4) 0.050(6) 0.021(5) -0.002(4) 0.000(4) 0.004(4)
C10 0.037(5) 0.071(7) 0.039(6) 0.005(5) 0.016(4) 0.012(5)
C11 0.037(5) 0.067(7) 0.038(6) -0.015(5) 0.014(4) -0.011(5)
C12 0.033(4) 0.043(5) 0.036(5) -0.004(4) 0.000(4) -0.002(4)
C13 0.034(5) 0.040(5) 0.052(6) -0.012(4) 0.017(5) 0.003(4)
C14 0.025(4) 0.046(6) 0.035(5) -0.008(4) 0.009(4) -0.005(4)
C15 0.031(5) 0.066(7) 0.049(6) -0.013(5) 0.007(4) -0.006(4)
C16 0.030(5) 0.043(6) 0.063(7) 0.006(5) 0.005(5) 0.001(4)
C17 0.041(5) 0.033(5) 0.050(6) -0.008(4) -0.008(5) 0.001(4)
C18 0.040(5) 0.044(6) 0.035(5) 0.000(4) 0.002(4) -0.002(4)
C19 0.038(5) 0.036(5) 0.031(5) -0.005(4) -0.003(4) 0.000(4)
C20 0.043(5) 0.048(6) 0.049(6) -0.005(5) -0.005(5) 0.003(4)
C21 0.055(6) 0.031(5) 0.097(9) -0.006(5) 0.046(6) -0.002(5)
C22 0.049(6) 0.034(6) 0.100(9) -0.005(5) 0.032(6) -0.005(4)
C23 0.041(5) 0.060(7) 0.086(8) 0.010(6) 0.036(6) 0.017(5)
C24 0.035(5) 0.037(6) 0.066(7) 0.005(5) 0.023(5) 0.004(4)
C25 0.047(6) 0.053(7) 0.087(8) -0.002(5) 0.027(6) -0.002(5)
C26 0.041(6) 0.111(10) 0.089(10) 0.017(8) 0.027(6) 0.006(6)
C27 0.057(8) 0.30(2) 0.170(16) 0.156(16) 0.042(10) 0.040(11)
C28 0.101(8) 0.042(6) 0.082(8) -0.018(5) 0.052(7) -0.004(6)

loop_
_atom_type_symbol
_atom_type_description
_atom_type_scat_dispersion_real
_atom_type_scat_dispersion_imag
_atom_type_scat_source
C C 0.0033 0.0016 'International Tables Vol C Tables 4.2.6.8 and 6.1.1.4'
H H 0.0000 0.0000 'International Tables Vol C Tables 4.2.6.8 and 6.1.1.4'
O O 0.0106 0.0060 'International Tables Vol C Tables 4.2.6.8 and 6.1.1.4'
Sn Sn -0.6537 1.4246 'International Tables Vol C Tables 4.2.6.8 and 6.1.1.4'

loop_
_geom_angle_atom_site_label_1
_geom_angle_atom_site_label_2
_geom_angle_atom_site_label_3
_geom_angle
_geom_angle_site_symmetry_1
_geom_angle_site_symmetry_3
O4 Sn1 O3 113.59(17) . .
O4 Sn1 O6 78.73(18) . .
O3 Sn1 O6 66.20(18) . .
O4 Sn1 O1 66.32(17) . .
O3 Sn1 O1 78.22(17) . .
O6 Sn1 O1 113.26(17) . .
O3 Sn2 O2 78.79(17) . .
O3 Sn2 O6 65.74(18) . .
O2 Sn2 O6 113.53(18) . .
O3 Sn2 O5 112.38(17) . .
O2 Sn2 O5 66.07(18) . .
O6 Sn2 O5 77.95(18) . .
O5 Sn3 O1 114.00(18) . .
O5 Sn3 O4 78.77(17) . .
O1 Sn3 O4 66.40(17) . .
O5 Sn3 O2 66.85(18) . .
O1 Sn3 O2 78.92(17) . .
O4 Sn3 O2 114.38(18) . .
O7 Sn4 O9 78.45(19) . .
O7 Sn4 O10 66.39(19) . .
O9 Sn4 O10 112.32(18) . .
O7 Sn4 O12 113.41(18) . .
O9 Sn4 O12 66.49(18) . .
O10 Sn4 O12 77.11(18) . .
O10 Sn5 O7 66.91(19) . .
O10 Sn5 O8 112.95(19) . .
O7 Sn5 O8 79.13(18) . .
O10 Sn5 O11 77.83(18) . .
O7 Sn5 O11 113.74(19) . .
O8 Sn5 O11 65.44(18) . .
O9 Sn6 O8 78.79(17) . .
O9 Sn6 O12 66.86(18) . .
O8 Sn6 O12 113.65(19) . .
O9 Sn6 O11 114.65(18) . .
O8 Sn6 O11 66.56(19) . .
O12 Sn6 O11 78.67(18) . .
O15 Sn7 O13 113.3(2) . .
O15 Sn7 O15 67.1(3) . 2_655
O13 Sn7 O15 78.2(2) . 2_655
O15 Sn7 O14 78.8(2) . .
O13 Sn7 O14 66.1(2) . .
O15 Sn7 O14 114.3(2) 2_655 .
O13 Sn8 O13 112.9(3) 2_655 .
O13 Sn8 O14 78.9(2) 2_655 .
O13 Sn8 O14 66.2(2) . .
O13 Sn8 O14 66.2(2) 2_655 2_655
O13 Sn8 O14 78.9(2) . 2_655
O14 Sn8 O14 114.8(3) . 2_655
C1 O1 Sn3 119.8(4) . .
C1 O1 Sn1 122.0(4) . .
Sn3 O1 Sn1 104.61(19) . .
C2 O2 Sn2 120.3(4) . .
C2 O2 Sn3 121.3(4) . .
Sn2 O2 Sn3 103.9(2) . .
C3 O3 Sn1 121.3(4) . .
C3 O3 Sn2 119.6(4) . .
Sn1 O3 Sn2 105.3(2) . .
C6 O4 Sn1 119.4(4) . .
C6 O4 Sn3 122.3(4) . .
Sn1 O4 Sn3 104.50(19) . .
C7 O5 Sn3 120.1(4) . .
C7 O5 Sn2 121.6(4) . .
Sn3 O5 Sn2 104.58(19) . .
C8 O6 Sn1 122.1(4) . .
C8 O6 Sn2 119.8(4) . .
Sn1 O6 Sn2 104.8(2) . .
C16 O7 Sn4 120.5(5) . .
C16 O7 Sn5 120.0(5) . .
Sn4 O7 Sn5 105.2(2) . .
C17 O8 Sn6 120.8(5) . .
C17 O8 Sn5 119.7(5) . .
Sn6 O8 Sn5 105.1(2) . .
C18 O9 Sn6 120.7(4) . .
C18 O9 Sn4 121.5(4) . .
Sn6 O9 Sn4 104.9(2) . .
C11 O10 Sn5 119.9(5) . .
C11 O10 Sn4 123.7(5) . .
Sn5 O10 Sn4 104.9(2) . .
C12 O11 Sn6 120.0(5) . .
C12 O11 Sn5 121.9(5) . .
Sn6 O11 Sn5 102.96(19) . .
C13 O12 Sn6 122.8(4) . .
C13 O12 Sn4 119.9(4) . .
Sn6 O12 Sn4 104.1(2) . .
C21 O13 Sn8 120.6(5) . .
C21 O13 Sn7 121.4(5) . .
Sn8 O13 Sn7 105.4(3) . .
C23 O14 Sn7 121.7(5) . .
C23 O14 Sn8 119.8(5) . .
Sn7 O14 Sn8 103.5(2) . .
C22 O15 Sn7 121.7(5) . .
C22 O15 Sn7 121.1(5) . 2_655
Sn7 O15 Sn7 104.0(3) . 2_655
O1 C1 C4 114.9(6) . .
O2 C2 C4 115.2(6) . .
O3 C3 C4 115.9(6) . .
C3 C4 C1 110.6(6) . .
C3 C4 C2 110.1(6) . .
C1 C4 C2 110.0(6) . .
C3 C4 C5 108.3(6) . .
C1 C4 C5 108.2(6) . .
C2 C4 C5 109.6(6) . .
O4 C6 C9 115.1(6) . .
O5 C7 C9 115.1(6) . .
O6 C8 C9 114.6(6) . .
C6 C9 C10 110.0(7) . .
C6 C9 C8 110.9(6) . .
C10 C9 C8 109.2(7) . .
C6 C9 C7 110.4(7) . .
C10 C9 C7 106.6(6) . .
C8 C9 C7 109.6(6) . .
O10 C11 C14 114.0(6) . .
O11 C12 C14 114.8(6) . .
O12 C13 C14 114.6(6) . .
C13 C14 C11 110.5(6) . .
C13 C14 C15 109.4(7) . .
C11 C14 C15 107.8(7) . .
C13 C14 C12 110.9(7) . .
C11 C14 C12 110.2(7) . .
C15 C14 C12 108.0(6) . .
O7 C16 C19 116.2(6) . .
O8 C17 C19 114.9(6) . .
O9 C18 C19 113.5(6) . .
C16 C19 C17 111.0(7) . .
C16 C19 C18 109.7(7) . .
C17 C19 C18 110.9(7) . .
C16 C19 C20 109.3(7) . .
C17 C19 C20 108.3(7) . .
C18 C19 C20 107.5(7) . .
O13 C21 C24 114.0(7) . 2_655
O15 C22 C24 115.0(7) . .
O14 C23 C24 115.6(7) . .
C25 C24 C21 108.7(8) . 2_655
C25 C24 C23 108.5(7) . .
C21 C24 C23 109.4(7) 2_655 .
C25 C24 C22 109.2(7) . .
C21 C24 C22 110.8(7) 2_655 .
C23 C24 C22 110.1(8) . .
C27 C26 C26 128.6(12) . 5_757
C26 C27 C28 128.9(11) . .

loop_
_geom_bond_atom_site_label_1
_geom_bond_atom_site_label_2
_geom_bond_distance
_geom_bond_site_symmetry_2
Sn1 O4 2.183(5) .
Sn1 O3 2.190(5) .
Sn1 O6 2.190(5) .
Sn1 O1 2.195(5) .
Sn2 O3 2.196(5) .
Sn2 O2 2.205(5) .
Sn2 O6 2.210(5) .
Sn2 O5 2.220(5) .
Sn3 O5 2.172(5) .
Sn3 O1 2.179(4) .
Sn3 O4 2.195(5) .
Sn3 O2 2.207(5) .
Sn4 O7 2.177(5) .
Sn4 O9 2.194(5) .
Sn4 O10 2.198(5) .
Sn4 O12 2.206(5) .
Sn5 O10 2.167(5) .
Sn5 O7 2.177(5) .
Sn5 O8 2.198(6) .
Sn5 O11 2.253(5) .
Sn6 O9 2.184(5) .
Sn6 O8 2.188(5) .
Sn6 O12 2.196(5) .
Sn6 O11 2.198(5) .
Sn7 O15 2.178(7) .
Sn7 O13 2.181(6) .
Sn7 O15 2.198(6) 2_655
Sn7 O14 2.199(6) .
Sn8 O13 2.165(6) 2_655
Sn8 O13 2.165(6) .
Sn8 O14 2.205(6) .
Sn8 O14 2.205(6) 2_655
O1 C1 1.440(8) .
O2 C2 1.414(8) .
O3 C3 1.430(8) .
O4 C6 1.426(8) .
O5 C7 1.430(8) .
O6 C8 1.420(9) .
O7 C16 1.431(9) .
O8 C17 1.431(8) .
O9 C18 1.434(8) .
O10 C11 1.421(8) .
O11 C12 1.413(8) .
O12 C13 1.417(8) .
O13 C21 1.443(10) .
O14 C23 1.419(10) .
O15 C22 1.404(10) .
O15 Sn7 2.198(5) 2_655
C1 C4 1.524(9) .
C2 C4 1.525(10) .
C3 C4 1.516(10) .
C4 C5 1.526(10) .
C6 C9 1.506(10) .
C7 C9 1.536(10) .
C8 C9 1.536(10) .
C9 C10 1.526(10) .
C11 C14 1.527(10) .
C12 C14 1.530(10) .
C13 C14 1.522(11) .
C14 C15 1.529(10) .
C16 C19 1.504(11) .
C17 C19 1.512(10) .
C18 C19 1.539(11) .
C19 C20 1.544(10) .
C21 C24 1.528(10) 2_655
C22 C24 1.542(11) .
C23 C24 1.530(11) .
C24 C25 1.517(11) .
C24 C21 1.528(10) 2_655
C26 C27 1.328(15) .
C26 C26 1.465(19) 5_757
C27 C28 1.449(14) .
